data_4086750
loop_
_publ_author_name
'Natoli, Sean N.'
'Azbell, Tyler J.'
'Fanwick, Phillip E.'
'Zeller, Matthias'
'Ren, Tong'

_publ_section_title
;
 A Synthetic Approach to Cross-Conjugated Organometallic Complexes Based
 on geminal-Diethynylethene and CoIII(cyclam)
;
_journal_issue 20
_journal_name_full Organometallics
_journal_page_first 3594
_journal_paper_doi 10.1021/acs.organomet.6b00657
_journal_volume 35
_journal_year 2016
_chemical_formula_moiety 'C18 H31 Cl Co N4, 1.472(C H4 O), Cl, 0.529(H2 O)'
_chemical_formula_sum 'C19.47 H37.95 Cl2 Co N4 O2'
_chemical_formula_weight 490.03
_space_group_crystal_system monoclinic
_space_group_IT_number 14
_space_group_name_Hall '-P 2yn'
_space_group_name_H-M_alt 'P 1 21/n 1'
_symmetry_space_group_name_Hall '-P 2yn'
_symmetry_space_group_name_H-M 'P 1 21/n 1'
_atom_sites_solution_hydrogens mixed
_atom_sites_solution_primary direct
_atom_sites_solution_secondary difmap
_audit_creation_method SHELXL-2014/7
_cell_angle_alpha 90
_cell_angle_beta 96.791(2)
_cell_angle_gamma 90
_cell_formula_units_Z 4
_cell_length_a 10.6094(4)
_cell_length_b 17.5808(6)
_cell_length_c 12.7464(4)
_cell_measurement_reflns_used 16295
_cell_measurement_temperature 150(2)
_cell_measurement_theta_max 30.938
_cell_measurement_theta_min 2.254
_cell_volume 2360.80(14)
_computing_cell_refinement 'HKL3000 (Otwinowski & Minor, 1997)'
_computing_data_collection 'Nonius Collect (Nonius, 1998)'
_computing_data_reduction 'HKL3000 (Otwinowski & Minor, 1997)'
_computing_structure_refinement
;  
SHELXL-2014/7 (Sheldrick, 2014), 
SHELXLE Rev714 (H\"ubschle et al., 2011)
;
_computing_structure_solution 'SHELXS-97 (Sheldrick, 2008)'
_diffrn_ambient_temperature 150(2)
_diffrn_measured_fraction_theta_full 0.998
_diffrn_measured_fraction_theta_max 0.850
_diffrn_measurement_device_type 'Nonius Kappa CCD diffractometer'
_diffrn_measurement_method '\w and \f scans'
_diffrn_radiation_monochromator graphite
_diffrn_radiation_type MoK\a
_diffrn_radiation_wavelength 0.71073
_diffrn_reflns_av_R_equivalents 0.0380
_diffrn_reflns_av_unetI/netI 0.0584
_diffrn_reflns_Laue_measured_fraction_full 0.998
_diffrn_reflns_Laue_measured_fraction_max 0.850
_diffrn_reflns_limit_h_max 10
_diffrn_reflns_limit_h_min -14
_diffrn_reflns_limit_k_max 22
_diffrn_reflns_limit_k_min -24
_diffrn_reflns_limit_l_max 15
_diffrn_reflns_limit_l_min -18
_diffrn_reflns_number 16295
_diffrn_reflns_point_group_measured_fraction_full 0.998
_diffrn_reflns_point_group_measured_fraction_max 0.850
_diffrn_reflns_theta_full 25.242
_diffrn_reflns_theta_max 30.938
_diffrn_reflns_theta_min 2.254
_diffrn_source 'fine focus X-ray tube'
_exptl_absorpt_coefficient_mu 0.972
_exptl_absorpt_correction_T_max 0.686
_exptl_absorpt_correction_T_min 0.521
_exptl_absorpt_correction_type multi-scan
_exptl_absorpt_process_details 'SCALEPACK (Otwinowski & Minor, 1997)'
_exptl_crystal_colour orange
_exptl_crystal_density_diffrn 1.379
_exptl_crystal_description needle
_exptl_crystal_F_000 1039.2
_exptl_crystal_size_max 0.900
_exptl_crystal_size_mid 0.480
_exptl_crystal_size_min 0.420
_refine_diff_density_max 0.498
_refine_diff_density_min -0.536
_refine_diff_density_rms 0.068
_refine_ls_extinction_coef 0.0031(6)
_refine_ls_extinction_expression Fc^*^=kFc[1+0.001xFc^2^\l^3^/sin(2\q)]^-1/4^
_refine_ls_extinction_method 'SHELXL-2014/7 (Sheldrick 2014'
_refine_ls_goodness_of_fit_ref 1.049
_refine_ls_hydrogen_treatment mixed
_refine_ls_matrix_type full
_refine_ls_number_parameters 320
_refine_ls_number_reflns 6375
_refine_ls_number_restraints 61
_refine_ls_restrained_S_all 1.069
_refine_ls_R_factor_all 0.0732
_refine_ls_R_factor_gt 0.0392
_refine_ls_shift/su_max 0.001
_refine_ls_shift/su_mean 0.000
_refine_ls_structure_factor_coef Fsqd
_refine_ls_weighting_details 'w=1/[\s^2^(Fo^2^)+(0.0478P)^2^] where P=(Fo^2^+2Fc^2^)/3'
_refine_ls_weighting_scheme calc
_refine_ls_wR_factor_gt 0.0891
_refine_ls_wR_factor_ref 0.0992
_reflns_Friedel_coverage 0.000
_reflns_number_gt 4343
_reflns_number_total 6375
_reflns_threshold_expression 'I > 2\s(I)'
_cod_data_source_file om6b00657_si_002.cif
_cod_data_source_block 1a
_cod_depositor_comments 'Adding full bibliography for 4086750--4086755.cif.'
_cod_database_code 4086750
_shelx_shelxl_version_number 2014/7
_shelx_space_group_comment
;
The symmetry employed for this shelxl refinement is uniquely defined
by the following loop, which should always be used as a source of
symmetry information in preference to the above space-group names.
They are only intended as comments.
;
_shelx_estimated_absorpt_t_min 0.475
_shelx_estimated_absorpt_t_max 0.686

loop_
_space_group_symop_operation_xyz
'x, y, z'
'-x+1/2, y+1/2, -z+1/2'
'-x, -y, -z'
'x-1/2, -y-1/2, z-1/2'

loop_
_atom_site_label
_atom_site_type_symbol
_atom_site_fract_x
_atom_site_fract_y
_atom_site_fract_z
_atom_site_U_iso_or_equiv
_atom_site_adp_type
_atom_site_occupancy
_atom_site_site_symmetry_order
_atom_site_calc_flag
_atom_site_refinement_flags_posn
_atom_site_refinement_flags_adp
_atom_site_refinement_flags_occupancy
_atom_site_disorder_assembly
_atom_site_disorder_group
Co1 Co 0.55660(2) 0.15871(2) 0.39384(2) 0.02385(9) Uani 1 1 d . . . . .
Cl1 Cl 0.47732(5) 0.03869(2) 0.34438(3) 0.02960(13) Uani 1 1 d . . . . .
Cl2 Cl 1.1290(5) 0.0878(2) 0.4223(5) 0.0347(6) Uani 0.472(3) 1 d . U P A 1
O2 O 0.9755(4) 0.2098(2) 0.3032(3) 0.0473(11) Uani 0.472(3) 1 d . U P A 1
H2 H 1.0274 0.1745 0.3197 0.071 Uiso 0.472(3) 1 calc R U P A 1
C20 C 0.9852(6) 0.2680(4) 0.3898(5) 0.0482(15) Uani 0.472(3) 1 d . U P A 1
H20A H 0.9791 0.2427 0.4575 0.072 Uiso 0.472(3) 1 calc R U P A 1
H20B H 0.9160 0.3049 0.3759 0.072 Uiso 0.472(3) 1 calc R U P A 1
H20C H 1.0669 0.2944 0.3925 0.072 Uiso 0.472(3) 1 calc R U P A 1
Cl2B Cl 1.1153(6) 0.1060(3) 0.4221(6) 0.0595(15) Uani 0.421(3) 1 d . U P B 2
O2B O 0.9463(8) 0.2386(5) 0.3482(7) 0.106(2) Uani 0.421(3) 1 d . U P B 2
H2A H 1.0064 0.2575 0.3153 0.160 Uiso 0.421(3) 1 d R U P B 2
H2B H 0.9943 0.2096 0.3977 0.160 Uiso 0.421(3) 1 d R U P B 2
Cl2C Cl 1.0609(9) 0.1581(7) 0.4064(7) 0.078(2) Uani 0.108(2) 1 d . U P C 3
O2C O 0.934(3) 0.2990(16) 0.4137(19) 0.103(5) Uani 0.108(2) 1 d . U P C 3
H2C H 0.9514 0.2570 0.4452 0.154 Uiso 0.108(2) 1 d R U P C 3
H2D H 1.0033 0.3201 0.4053 0.154 Uiso 0.108(2) 1 d R U P C 3
O1 O 0.55151(18) 0.34258(8) 0.14084(13) 0.0514(4) Uani 1 1 d . . . . .
H1 H 0.5702 0.3514 0.0798 0.077 Uiso 1 1 calc R U . . .
N1 N 0.38250(15) 0.18863(9) 0.41535(12) 0.0283(4) Uani 1 1 d . . . . .
H1N H 0.3415(19) 0.1457(12) 0.4054(15) 0.034 Uiso 1 1 d . U . . .
N2 N 0.59642(14) 0.11947(9) 0.53885(12) 0.0251(3) Uani 1 1 d . . . . .
H2N H 0.5621(18) 0.0769(12) 0.5404(16) 0.030 Uiso 1 1 d . U . . .
N3 N 0.51498(17) 0.19626(10) 0.24750(12) 0.0334(4) Uani 1 1 d . . . . .
H3N H 0.544(2) 0.2417(13) 0.2439(17) 0.040 Uiso 1 1 d . U . . .
N4 N 0.73031(16) 0.12683(9) 0.37215(13) 0.0327(4) Uani 1 1 d . . . . .
H4N H 0.777(2) 0.1686(12) 0.3806(17) 0.039 Uiso 1 1 d . U . . .
C1 C 0.61937(17) 0.25667(10) 0.43556(14) 0.0262(4) Uani 1 1 d . . . . .
C2 C 0.65843(19) 0.31877(11) 0.46068(15) 0.0298(4) Uani 1 1 d . . . . .
C3 C 0.7092(2) 0.39387(11) 0.48979(15) 0.0338(5) Uani 1 1 d . . . . .
C4 C 0.8122(2) 0.41930(13) 0.43436(18) 0.0468(6) Uani 1 1 d . . . . .
C5 C 0.8949(3) 0.44046(17) 0.3877(2) 0.0686(8) Uani 1 1 d . . . . .
H5 H 0.9616 0.4575 0.3501 0.082 Uiso 1 1 calc R U . . .
C6 C 0.6648(2) 0.43791(12) 0.56367(16) 0.0393(5) Uani 1 1 d . . . . .
C7 C 0.5583(2) 0.41477(14) 0.62236(18) 0.0502(6) Uani 1 1 d . . . . .
H7A H 0.5318 0.3629 0.6020 0.075 Uiso 1 1 calc R U . . .
H7B H 0.4868 0.4497 0.6054 0.075 Uiso 1 1 calc R U . . .
H7C H 0.5860 0.4164 0.6984 0.075 Uiso 1 1 calc R U . . .
C8 C 0.7211(3) 0.51474(12) 0.5943(2) 0.0578(7) Uani 1 1 d . . . . .
H8A H 0.7841 0.5281 0.5471 0.087 Uiso 1 1 calc R U . . .
H8B H 0.7621 0.5129 0.6673 0.087 Uiso 1 1 calc R U . . .
H8C H 0.6536 0.5531 0.5885 0.087 Uiso 1 1 calc R U . . .
C9 C 0.77777(19) 0.07481(11) 0.46017(16) 0.0349(5) Uani 1 1 d . . . . .
H9A H 0.8716 0.0719 0.4670 0.042 Uiso 1 1 calc R U . . .
H9B H 0.7431 0.0230 0.4464 0.042 Uiso 1 1 calc R U . . .
C10 C 0.73512(18) 0.10615(12) 0.55936(16) 0.0338(5) Uani 1 1 d . . . . .
H10A H 0.7541 0.0696 0.6181 0.041 Uiso 1 1 calc R U . . .
H10B H 0.7798 0.1544 0.5790 0.041 Uiso 1 1 calc R U . . .
C11 C 0.54756(19) 0.16015(11) 0.62711(15) 0.0311(4) Uani 1 1 d . . . . .
H11A H 0.5871 0.2112 0.6347 0.037 Uiso 1 1 calc R U . . .
H11B H 0.5716 0.1318 0.6936 0.037 Uiso 1 1 calc R U . . .
C12 C 0.4041(2) 0.16872(12) 0.60918(16) 0.0350(5) Uani 1 1 d . . . . .
H12A H 0.3655 0.1179 0.5952 0.042 Uiso 1 1 calc R U . . .
H12B H 0.3742 0.1887 0.6745 0.042 Uiso 1 1 calc R U . . .
C13 C 0.35884(19) 0.22093(11) 0.51851(15) 0.0340(4) Uani 1 1 d . . . . .
H13A H 0.2667 0.2302 0.5181 0.041 Uiso 1 1 calc R U . . .
H13B H 0.4030 0.2704 0.5289 0.041 Uiso 1 1 calc R U . . .
C14 C 0.3322(2) 0.23826(12) 0.32646(16) 0.0381(5) Uani 1 1 d . . . . .
H14A H 0.3654 0.2906 0.3377 0.046 Uiso 1 1 calc R U . . .
H14B H 0.2384 0.2400 0.3202 0.046 Uiso 1 1 calc R U . . .
C15 C 0.3754(2) 0.20465(12) 0.22848(16) 0.0408(5) Uani 1 1 d . . . . .
H15A H 0.3349 0.1545 0.2133 0.049 Uiso 1 1 calc R U . . .
H15B H 0.3516 0.2385 0.1672 0.049 Uiso 1 1 calc R U . . .
C16 C 0.5650(3) 0.15428(12) 0.16009(16) 0.0451(6) Uani 1 1 d . . . . .
H16A H 0.5413 0.1818 0.0929 0.054 Uiso 1 1 calc R U . . .
H16B H 0.5254 0.1032 0.1535 0.054 Uiso 1 1 calc R U . . .
C17 C 0.7071(2) 0.14570(13) 0.17816(18) 0.0493(6) Uani 1 1 d . . . . .
H17A H 0.7456 0.1966 0.1917 0.059 Uiso 1 1 calc R U . . .
H17B H 0.7370 0.1255 0.1129 0.059 Uiso 1 1 calc R U . . .
C18 C 0.7533(2) 0.09372(11) 0.26936(17) 0.0429(5) Uani 1 1 d . . . . .
H18A H 0.7091 0.0442 0.2597 0.052 Uiso 1 1 calc R U . . .
H18B H 0.8453 0.0844 0.2694 0.052 Uiso 1 1 calc R U . . .
C19 C 0.5603(2) 0.41045(13) 0.20034(19) 0.0515(6) Uani 1 1 d . . . . .
H19A H 0.5234 0.4025 0.2664 0.077 Uiso 1 1 calc R U . . .
H19B H 0.5139 0.4510 0.1596 0.077 Uiso 1 1 calc R U . . .
H19C H 0.6497 0.4250 0.2164 0.077 Uiso 1 1 calc R U . . .

loop_
_atom_site_aniso_label
_atom_site_aniso_U_11
_atom_site_aniso_U_22
_atom_site_aniso_U_33
_atom_site_aniso_U_23
_atom_site_aniso_U_13
_atom_site_aniso_U_12
Co1 0.02796(16) 0.01971(14) 0.02452(14) 0.00035(10) 0.00578(10) -0.00469(10)
Cl1 0.0392(3) 0.0234(2) 0.0263(2) -0.00039(19) 0.00403(19) -0.00882(18)
Cl2 0.0299(9) 0.0293(10) 0.0438(13) 0.0052(9) -0.0010(7) -0.0022(7)
O2 0.070(3) 0.0326(19) 0.037(2) -0.0115(16) -0.0063(18) 0.0130(17)
C20 0.045(4) 0.050(3) 0.049(3) -0.027(3) 0.004(3) -0.004(2)
Cl2B 0.058(3) 0.077(4) 0.0467(19) -0.011(3) 0.018(2) -0.038(2)
O2B 0.106(5) 0.107(6) 0.105(6) 0.021(4) 0.007(4) -0.004(4)
Cl2C 0.070(4) 0.100(5) 0.062(4) 0.001(4) 0.007(3) -0.037(4)
O2C 0.106(9) 0.105(10) 0.094(9) -0.007(9) 0.001(8) 0.004(9)
O1 0.0704(12) 0.0333(8) 0.0514(10) 0.0032(7) 0.0117(9) -0.0027(7)
N1 0.0273(9) 0.0250(8) 0.0327(8) 0.0000(7) 0.0036(7) -0.0039(7)
N2 0.0282(9) 0.0215(8) 0.0256(8) 0.0002(7) 0.0036(6) -0.0060(6)
N3 0.0479(11) 0.0249(9) 0.0281(8) 0.0034(7) 0.0077(8) -0.0052(8)
N4 0.0324(10) 0.0252(8) 0.0430(10) -0.0001(8) 0.0148(8) -0.0061(7)
C1 0.0274(10) 0.0252(9) 0.0269(9) 0.0007(8) 0.0070(8) -0.0021(7)
C2 0.0339(11) 0.0286(10) 0.0274(9) 0.0046(8) 0.0057(8) -0.0033(8)
C3 0.0425(12) 0.0267(10) 0.0308(10) 0.0049(9) -0.0016(9) -0.0110(9)
C4 0.0572(16) 0.0401(12) 0.0418(12) 0.0021(11) 0.0007(11) -0.0226(11)
C5 0.0622(19) 0.0739(19) 0.0708(18) 0.0088(16) 0.0125(15) -0.0278(15)
C6 0.0561(15) 0.0273(10) 0.0314(10) -0.0007(9) -0.0073(10) -0.0054(10)
C7 0.0643(17) 0.0440(13) 0.0437(13) -0.0096(11) 0.0125(11) -0.0053(11)
C8 0.086(2) 0.0336(12) 0.0501(14) -0.0092(12) -0.0070(13) -0.0115(12)
C9 0.0262(11) 0.0314(10) 0.0475(12) -0.0017(9) 0.0059(9) 0.0011(8)
C10 0.0278(11) 0.0347(10) 0.0371(11) -0.0012(9) -0.0036(8) -0.0046(8)
C11 0.0398(12) 0.0287(10) 0.0249(9) -0.0035(8) 0.0038(8) -0.0056(8)
C12 0.0376(12) 0.0363(11) 0.0333(10) -0.0069(9) 0.0132(9) -0.0028(9)
C13 0.0301(11) 0.0314(10) 0.0417(11) -0.0078(9) 0.0098(9) -0.0020(8)
C14 0.0311(11) 0.0361(11) 0.0459(12) 0.0116(10) -0.0010(9) 0.0022(9)
C15 0.0454(14) 0.0374(12) 0.0372(11) 0.0103(10) -0.0054(10) -0.0042(10)
C16 0.0818(19) 0.0304(11) 0.0254(10) 0.0037(9) 0.0154(11) -0.0035(11)
C17 0.0720(18) 0.0381(12) 0.0446(13) 0.0015(11) 0.0353(12) -0.0018(11)
C18 0.0539(15) 0.0310(11) 0.0495(13) -0.0041(10) 0.0293(11) 0.0000(10)
C19 0.0645(17) 0.0358(12) 0.0517(14) 0.0039(11) -0.0035(12) -0.0066(11)

loop_
_atom_type_symbol
_atom_type_description
_atom_type_scat_dispersion_real
_atom_type_scat_dispersion_imag
_atom_type_scat_source
C C 0.0033 0.0016 'International Tables Vol C Tables 4.2.6.8 and 6.1.1.4'
H H 0.0000 0.0000 'International Tables Vol C Tables 4.2.6.8 and 6.1.1.4'
N N 0.0061 0.0033 'International Tables Vol C Tables 4.2.6.8 and 6.1.1.4'
Cl Cl 0.1484 0.1585 'International Tables Vol C Tables 4.2.6.8 and 6.1.1.4'
Co Co 0.3494 0.9721 'International Tables Vol C Tables 4.2.6.8 and 6.1.1.4'
O O 0.0106 0.0060 'International Tables Vol C Tables 4.2.6.8 and 6.1.1.4'

loop_
_geom_angle_atom_site_label_1
_geom_angle_atom_site_label_2
_geom_angle_atom_site_label_3
_geom_angle
C1 Co1 N1 91.28(7)
C1 Co1 N2 91.47(7)
N1 Co1 N2 93.64(6)
C1 Co1 N4 89.68(7)
N1 Co1 N4 179.00(7)
N2 Co1 N4 86.10(7)
C1 Co1 N3 89.61(7)
N1 Co1 N3 86.20(7)
N2 Co1 N3 178.91(7)
N4 Co1 N3 94.05(7)
C1 Co1 Cl1 179.15(6)
N1 Co1 Cl1 88.00(5)
N2 Co1 Cl1 88.12(5)
N4 Co1 Cl1 91.03(5)
N3 Co1 Cl1 90.80(5)
C20 O2 H2 109.5
O2 C20 H20A 109.5
O2 C20 H20B 109.5
H20A C20 H20B 109.5
O2 C20 H20C 109.5
H20A C20 H20C 109.5
H20B C20 H20C 109.5
H2A O2B H2B 99.5
H2C O2C H2D 107.4
C19 O1 H1 109.5
C14 N1 C13 111.75(15)
C14 N1 Co1 108.06(12)
C13 N1 Co1 119.08(12)
C14 N1 H1N 105.7(13)
C13 N1 H1N 109.1(13)
Co1 N1 H1N 102.0(14)
C11 N2 C10 111.87(15)
C11 N2 Co1 119.26(12)
C10 N2 Co1 108.59(11)
C11 N2 H2N 102.9(14)
C10 N2 H2N 106.3(14)
Co1 N2 H2N 106.9(14)
C15 N3 C16 111.47(17)
C15 N3 Co1 107.17(12)
C16 N3 Co1 118.78(13)
C15 N3 H3N 105.1(14)
C16 N3 H3N 104.9(14)
Co1 N3 H3N 108.5(14)
C18 N4 C9 110.44(15)
C18 N4 Co1 119.29(14)
C9 N4 Co1 107.86(12)
C18 N4 H4N 106.7(14)
C9 N4 H4N 106.5(15)
Co1 N4 H4N 105.2(14)
C2 C1 Co1 179.21(18)
C1 C2 C3 178.4(2)
C6 C3 C4 120.85(19)
C6 C3 C2 123.35(19)
C4 C3 C2 115.80(18)
C5 C4 C3 178.9(3)
C4 C5 H5 180.0
C3 C6 C7 123.03(19)
C3 C6 C8 122.4(2)
C7 C6 C8 114.6(2)
C6 C7 H7A 109.5
C6 C7 H7B 109.5
H7A C7 H7B 109.5
C6 C7 H7C 109.5
H7A C7 H7C 109.5
H7B C7 H7C 109.5
C6 C8 H8A 109.5
C6 C8 H8B 109.5
H8A C8 H8B 109.5
C6 C8 H8C 109.5
H8A C8 H8C 109.5
H8B C8 H8C 109.5
N4 C9 C10 107.54(16)
N4 C9 H9A 110.2
C10 C9 H9A 110.2
N4 C9 H9B 110.2
C10 C9 H9B 110.2
H9A C9 H9B 108.5
N2 C10 C9 107.58(15)
N2 C10 H10A 110.2
C9 C10 H10A 110.2
N2 C10 H10B 110.2
C9 C10 H10B 110.2
H10A C10 H10B 108.5
N2 C11 C12 111.64(15)
N2 C11 H11A 109.3
C12 C11 H11A 109.3
N2 C11 H11B 109.3
C12 C11 H11B 109.3
H11A C11 H11B 108.0
C13 C12 C11 113.46(17)
C13 C12 H12A 108.9
C11 C12 H12A 108.9
C13 C12 H12B 108.9
C11 C12 H12B 108.9
H12A C12 H12B 107.7
N1 C13 C12 112.01(16)
N1 C13 H13A 109.2
C12 C13 H13A 109.2
N1 C13 H13B 109.2
C12 C13 H13B 109.2
H13A C13 H13B 107.9
N1 C14 C15 106.70(16)
N1 C14 H14A 110.4
C15 C14 H14A 110.4
N1 C14 H14B 110.4
C15 C14 H14B 110.4
H14A C14 H14B 108.6
N3 C15 C14 107.50(16)
N3 C15 H15A 110.2
C14 C15 H15A 110.2
N3 C15 H15B 110.2
C14 C15 H15B 110.2
H15A C15 H15B 108.5
N3 C16 C17 112.03(18)
N3 C16 H16A 109.2
C17 C16 H16A 109.2
N3 C16 H16B 109.2
C17 C16 H16B 109.2
H16A C16 H16B 107.9
C16 C17 C18 113.93(18)
C16 C17 H17A 108.8
C18 C17 H17A 108.8
C16 C17 H17B 108.8
C18 C17 H17B 108.8
H17A C17 H17B 107.7
N4 C18 C17 111.72(16)
N4 C18 H18A 109.3
C17 C18 H18A 109.3
N4 C18 H18B 109.3
C17 C18 H18B 109.3
H18A C18 H18B 107.9
O1 C19 H19A 109.5
O1 C19 H19B 109.5
H19A C19 H19B 109.5
O1 C19 H19C 109.5
H19A C19 H19C 109.5
H19B C19 H19C 109.5

loop_
_geom_bond_atom_site_label_1
_geom_bond_atom_site_label_2
_geom_bond_distance
Co1 C1 1.8995(18)
Co1 N1 1.9707(16)
Co1 N2 1.9713(15)
Co1 N4 1.9768(17)
Co1 N3 1.9788(16)
Co1 Cl1 2.3307(5)
O2 C20 1.500(7)
O2 H2 0.8400
C20 H20A 0.9800
C20 H20B 0.9800
C20 H20C 0.9800
O2B H2A 0.8692
O2B H2B 0.9180
O2C H2C 0.8502
O2C H2D 0.8413
O1 C19 1.411(3)
O1 H1 0.8400
N1 C14 1.479(2)
N1 C13 1.481(2)
N1 H1N 0.87(2)
N2 C11 1.478(2)
N2 C10 1.482(2)
N2 H2N 0.83(2)
N3 C15 1.480(3)
N3 C16 1.486(3)
N3 H3N 0.86(2)
N4 C18 1.480(3)
N4 C9 1.488(3)
N4 H4N 0.88(2)
C1 C2 1.198(3)
C2 C3 1.457(3)
C3 C6 1.346(3)
C3 C4 1.441(3)
C4 C5 1.177(3)
C5 H5 0.9500
C6 C7 1.484(3)
C6 C8 1.510(3)
C7 H7A 0.9800
C7 H7B 0.9800
C7 H7C 0.9800
C8 H8A 0.9800
C8 H8B 0.9800
C8 H8C 0.9800
C9 C10 1.497(3)
C9 H9A 0.9900
C9 H9B 0.9900
C10 H10A 0.9900
C10 H10B 0.9900
C11 C12 1.519(3)
C11 H11A 0.9900
C11 H11B 0.9900
C12 C13 1.509(3)
C12 H12A 0.9900
C12 H12B 0.9900
C13 H13A 0.9900
C13 H13B 0.9900
C14 C15 1.501(3)
C14 H14A 0.9900
C14 H14B 0.9900
C15 H15A 0.9900
C15 H15B 0.9900
C16 C17 1.505(3)
C16 H16A 0.9900
C16 H16B 0.9900
C17 C18 1.514(3)
C17 H17A 0.9900
C17 H17B 0.9900
C18 H18A 0.9900
C18 H18B 0.9900
C19 H19A 0.9800
C19 H19B 0.9800
C19 H19C 0.9800

loop_
_geom_hbond_atom_site_label_D
_geom_hbond_atom_site_label_H
_geom_hbond_atom_site_label_A
_geom_hbond_distance_DH
_geom_hbond_distance_HA
_geom_hbond_distance_DA
_geom_hbond_angle_DHA
_geom_hbond_site_symmetry_A
O2 H2 Cl2 0.84 2.21 2.996(5) 156.9 .
O2B H2B Cl2B 0.92 2.23 3.022(9) 144.4 .
O2C H2C Cl2C 0.85 2.18 2.83(3) 132.7 .
O1 H1 Cl2 0.84 2.42 3.237(7) 164.3 4_565
O1 H1 Cl2B 0.84 2.25 3.081(7) 171.2 4_565
O1 H1 Cl2C 0.84 2.21 3.001(9) 157.8 4_565
N1 H1N Cl1 0.87(2) 2.55(2) 2.9991(17) 113.1(16) .
N1 H1N Cl2 0.87(2) 2.51(2) 3.232(6) 141.0(17) 1_455
N1 H1N Cl2B 0.87(2) 2.53(2) 3.195(7) 133.4(17) 1_455
N1 H1N Cl2C 0.87(2) 2.99(2) 3.443(9) 114.6(16) 1_455
N2 H2N Cl1 0.83(2) 2.57(2) 3.2915(16) 145.5(18) 3_656
N3 H3N O1 0.86(2) 2.21(2) 2.956(2) 144.4(19) .
N4 H4N O2 0.88(2) 2.54(2) 3.195(5) 131.8(18) .
N4 H4N O2B 0.88(2) 2.26(2) 3.061(9) 151.0(19) .
C9 H9A Cl2 0.99 2.87 3.820(6) 161.5 .
C9 H9A Cl2B 0.99 2.78 3.711(7) 157.0 .
C9 H9A Cl2C 0.99 2.70 3.482(8) 136.0 .
C9 H9B Cl2 0.99 2.81 3.323(4) 112.8 3_756
C12 H12B O2 0.99 2.57 3.288(4) 129.2 4_566
C12 H12B O2B 0.99 2.59 3.437(8) 143.3 4_566
C13 H13A Cl2B 0.99 2.89 3.394(7) 112.1 1_455
C13 H13A Cl2C 0.99 2.77 3.491(8) 130.2 1_455
C14 H14B Cl2C 0.99 2.70 3.465(8) 133.8 1_455
C16 H16A O2C 0.99 2.45 3.38(2) 156.3 4_565
C16 H16B Cl1 0.99 2.79 3.321(2) 114.5 .
C18 H18A Cl1 0.99 2.80 3.330(2) 114.1 .
C18 H18B O2 0.99 2.61 3.109(5) 111.3 .
C19 H19B Cl2 0.98 2.97 3.931(6) 168.6 2_655

loop_
_geom_torsion_atom_site_label_1
_geom_torsion_atom_site_label_2
_geom_torsion_atom_site_label_3
_geom_torsion_atom_site_label_4
_geom_torsion
C4 C3 C6 C7 179.5(2)
C2 C3 C6 C7 -0.7(3)
C4 C3 C6 C8 -1.4(3)
C2 C3 C6 C8 178.5(2)
C18 N4 C9 C10 -172.02(16)
Co1 N4 C9 C10 -40.05(17)
C11 N2 C10 C9 -172.25(16)
Co1 N2 C10 C9 -38.56(17)
N4 C9 C10 N2 51.9(2)
C10 N2 C11 C12 -175.98(15)
Co1 N2 C11 C12 55.80(19)
N2 C11 C12 C13 -67.5(2)
C14 N1 C13 C12 177.18(16)
Co1 N1 C13 C12 -55.7(2)
C11 C12 C13 N1 67.5(2)
C13 N1 C14 C15 173.33(16)
Co1 N1 C14 C15 40.46(18)
C16 N3 C15 C14 172.73(16)
Co1 N3 C15 C14 41.20(18)
N1 C14 C15 N3 -54.2(2)
C15 N3 C16 C17 179.70(16)
Co1 N3 C16 C17 -55.0(2)
N3 C16 C17 C18 68.1(2)
C9 N4 C18 C17 -179.48(17)
Co1 N4 C18 C17 54.8(2)
C16 C17 C18 N4 -67.8(2)
